data_1569183
loop_
_publ_author_name
'Chang, Dongdong'
'Zhu, Jiangyu'
'Sun, Yutao'
'Chi, Kai'
'Qiao, Yanjun'
'Wang, Teng'
'Zhao, Yan'
'Liu, Yunqi'
'Lu, Xuefeng'

_publ_section_title
;
 From closed-shell edge-extended kekulenes to open-shell carbonylated
 cycloarene diradicaloid.
;
_journal_issue 22
_journal_name_full 'Chemical science'
_journal_page_first 6087
_journal_page_last 6094
_journal_paper_doi 10.1039/d3sc01295f
_journal_volume 14
_journal_year 2023
_chemical_formula_moiety 'C98 H84 O4, 2[CHCl3]'
_chemical_formula_sum 'C100 H86 Cl6 O4'
_chemical_formula_weight 1564.38
_space_group_crystal_system triclinic
_space_group_IT_number 2
_space_group_name_Hall '-P 1'
_space_group_name_H-M_alt 'P -1'
_atom_sites_solution_hydrogens geom
_atom_sites_solution_primary dual
_audit_creation_date 2023-04-26
_audit_creation_method
;
Olex2 1.5
(compiled 2021.11.18 svn.ra9532c28 for OlexSys, GUI svn.r6429)
;
_audit_update_record
;
2023-04-28 deposited with the CCDC.	2023-05-15 downloaded from the CCDC.
;
_cell_angle_alpha 87.388(4)
_cell_angle_beta 88.255(6)
_cell_angle_gamma 79.150(7)
_cell_formula_units_Z 1
_cell_length_a 9.5464(8)
_cell_length_b 11.1446(7)
_cell_length_c 19.3904(8)
_cell_measurement_reflns_used 6472
_cell_measurement_temperature 173.00(10)
_cell_measurement_theta_max 77.0300
_cell_measurement_theta_min 4.037
_cell_volume 2023.5(2)
_computing_cell_refinement 'CrysAlisPro 1.171.42.85a (Rigaku OD, 2023)'
_computing_data_collection 'CrysAlisPro 1.171.42.85a (Rigaku OD, 2023)'
_computing_data_reduction 'CrysAlisPro 1.171.42.85a (Rigaku OD, 2023)'
_computing_molecular_graphics 'Olex2 1.5 (Dolomanov et al., 2009)'
_computing_publication_material 'Olex2 1.5 (Dolomanov et al., 2009)'
_computing_structure_refinement 'SHELXL 2018/3 (Sheldrick, 2015)'
_computing_structure_solution 'SHELXT  (Sheldrick, 2015)'
_diffrn_ambient_environment N~2~
_diffrn_ambient_temperature 173.00(10)
_diffrn_detector 'CCD plate'
_diffrn_measured_fraction_theta_full 0.999
_diffrn_measured_fraction_theta_max 0.999
_diffrn_measurement_details
;
List of Runs (angles in degrees, time in seconds):

  # Type    Start    End  Width  t~exp~   \w     \q     \k     \f   Frames
#--------------------------------------------------------------------------
  1  \f    -10.27 349.73   1.00   15.00 -19.23-110.11  31.50    --   360
  2  \f   -339.92  20.08   1.00   15.00 -69.43 -95.11 -59.25    --   360
  3  \w   -119.22 -19.22   1.00   15.00    -- -110.11  89.85-168.66  100
  4  \w   -119.22 -19.22   1.00   15.00    -- -110.11  89.85  31.34  100
  5  \w    -88.74   6.26   1.00    5.00    --  -45.19  89.85 167.34   95
  6  \w    238.80 354.80   1.00    5.00    --  -30.19 -59.25-159.92  116
  7  \w    238.80 354.80   1.00    5.00    --  -30.19 -59.25  20.08  116
  8  \w    -88.74   6.26   1.00    5.00    --  -45.19  89.85   7.34   95
  9  \w   -119.22 -19.22   1.00   15.00    -- -110.11  89.85 -32.67  100
 10  \w    223.80 339.80   1.00    5.00    --  -45.19 -59.25 100.08  116
 11  \w   -119.22 -19.22   1.00   15.00    -- -110.11  89.85 127.33  100
 12  \w    223.80 339.80   1.00    5.00    --  -45.19 -59.25 -59.92  116
 13  \f   -349.73  10.27   1.00   15.00 -93.68-110.11 -31.50    --   360
 14  \w   -113.46 -19.46   1.00   15.00    -- -110.11 114.09-148.76   94
 15  \w   -119.22 -19.22   1.00   15.00    -- -110.11  89.85  63.33  100
 16  \w   -119.22 -19.22   1.00   15.00    -- -110.11  89.85 -72.67  100
 17  \f   -339.92  20.08   1.00   15.00 -54.43 -80.11 -59.25    --   360
 18  \w    224.57 320.57   1.00    5.00    --  -65.11 -59.25 -69.92   96
 19  \w    223.57 305.57   1.00   15.00    --  -80.11 -59.25  20.08   82
 20  \w    224.57 320.57   1.00    5.00    --  -65.11 -59.25  20.08   96
;
_diffrn_measurement_device 'abstract diffractometer'
_diffrn_measurement_device_type 'Saxi-CrysAlisPro-abstract goniometer imported SAXI images'
_diffrn_measurement_method '\w and \f scans'
_diffrn_orient_matrix_type 'CrysAlisPro convention (1999,Acta A55,543-557)'
_diffrn_orient_matrix_UB_11 0.0986625000
_diffrn_orient_matrix_UB_12 -0.1247787000
_diffrn_orient_matrix_UB_13 0.0129367000
_diffrn_orient_matrix_UB_21 -0.0231987000
_diffrn_orient_matrix_UB_22 -0.0346081000
_diffrn_orient_matrix_UB_23 -0.0742587000
_diffrn_orient_matrix_UB_31 0.1293824000
_diffrn_orient_matrix_UB_32 0.0554604000
_diffrn_orient_matrix_UB_33 -0.0254323000
_diffrn_radiation_monochromator graphite
_diffrn_radiation_probe x-ray
_diffrn_radiation_type 'Cu K\a'
_diffrn_radiation_wavelength 1.54184
_diffrn_reflns_av_R_equivalents 0.1013
_diffrn_reflns_av_unetI/netI 0.0477
_diffrn_reflns_Laue_measured_fraction_full 0.999
_diffrn_reflns_Laue_measured_fraction_max 0.999
_diffrn_reflns_limit_h_max 11
_diffrn_reflns_limit_h_min -11
_diffrn_reflns_limit_k_max 13
_diffrn_reflns_limit_k_min -13
_diffrn_reflns_limit_l_max 23
_diffrn_reflns_limit_l_min -23
_diffrn_reflns_number 38960
_diffrn_reflns_point_group_measured_fraction_full 0.999
_diffrn_reflns_point_group_measured_fraction_max 0.999
_diffrn_reflns_theta_full 66.598
_diffrn_reflns_theta_max 66.598
_diffrn_reflns_theta_min 2.281
_diffrn_source 'fine-focus sealed X-ray tube'
_diffrn_source_current 45.0
_diffrn_source_power 2.25
_diffrn_source_type 'Enhance (Cu) X-ray Source'
_diffrn_source_voltage 50.0
_diffrn_standards_number 0
_exptl_absorpt_coefficient_mu 2.357
_exptl_absorpt_correction_T_max 0.7531
_exptl_absorpt_correction_T_min 0.5549
_exptl_absorpt_correction_type multi-scan
_exptl_absorpt_process_details
;
CrysAlisPro 1.171.42.85a (Rigaku Oxford Diffraction, 2023)
Empirical absorption correction using spherical harmonics,
implemented in SCALE3 ABSPACK scaling algorithm.
;
_exptl_crystal_colour colourless
_exptl_crystal_colour_primary colourless
_exptl_crystal_density_diffrn 1.284
_exptl_crystal_description block
_exptl_crystal_F_000 820
_exptl_crystal_size_max 0.16
_exptl_crystal_size_mid 0.15
_exptl_crystal_size_min 0.12
_refine_diff_density_max 0.348
_refine_diff_density_min -0.232
_refine_diff_density_rms 0.059
_refine_ls_extinction_method none
_refine_ls_goodness_of_fit_ref 0.948
_refine_ls_hydrogen_treatment constr
_refine_ls_matrix_type full
_refine_ls_number_parameters 465
_refine_ls_number_reflns 7134
_refine_ls_number_restraints 0
_refine_ls_restrained_S_all 0.948
_refine_ls_R_factor_all 0.1176
_refine_ls_R_factor_gt 0.0810
_refine_ls_shift/su_max 0.000
_refine_ls_shift/su_mean 0.000
_refine_ls_structure_factor_coef Fsqd
_refine_ls_weighting_details 'w=1/[\s^2^(Fo^2^)+(0.1755P)^2^] where P=(Fo^2^+2Fc^2^)/3'
_refine_ls_weighting_scheme calc
_refine_ls_wR_factor_gt 0.2385
_refine_ls_wR_factor_ref 0.2818
_reflns_Friedel_coverage 0.000
_reflns_number_gt 3854
_reflns_number_total 7134
_reflns_threshold_expression 'I > 2\s(I)'
_cod_data_source_file d3sc01295f2.cif
_cod_data_source_block 20220221cdd_1_autored_sq
_cod_depositor_comments 'Adding full bibliography for 1569181--1569184.cif.'
_cod_database_code 1569183
_shelx_shelxl_version_number 2018/3
_shelx_space_group_comment
;
The symmetry employed for this shelxl refinement is uniquely defined
by the following loop, which should always be used as a source of
symmetry information in preference to the above space-group names.
They are only intended as comments.
;
_shelx_estimated_absorpt_t_max 0.765
_shelx_estimated_absorpt_t_min 0.704
_olex2_refinement_description
;
1. Fixed Uiso
 At 1.2 times of:
  All C(H) groups, All C(H,H) groups
 At 1.5 times of:
  All C(H,H,H) groups
2.a Secondary CH2 refined with riding coordinates:
 C42(H42A,H42B), C43(H43A,H43B), C44(H44A,H44B), C46(H46A,H46B), C47(H47A,
 H47B), C48(H48A,H48B)
2.b Aromatic/amide H refined with riding coordinates:
 C2(H2), C5(H5), C11(H11), C14(H14), C15(H15), C16(H16), C19(H19), C22(H22),
 C26(H26), C27(H27), C30(H30), C31(H31), C32(H32), C35(H35), C37(H37)
2.c Idealised Me refined as rotating group:
 C39(H39A,H39B,H39C), C40(H40A,H40B,H40C), C41(H41A,H41B,H41C), C45(H45A,H45B,
 H45C), C49(H49A,H49B,H49C)
;
_platon_squeeze_special_details
;
A solvent mask was calculated and 131 electrons were 
found in a volume of 371\%A^3^ in 1 void per unit cell. 
This is consistent with the presence of 
2[CHCl3] per Asymmetric Unit 
which account for 116 electrons 
per unit cell.
;
_platon_squeeze_void_probe_radius 1.20
_olex2_submission_special_instructions 'No special instructions were received'
_oxdiff_exptl_absorpt_empirical_details
;
Empirical correction (ABSPACK) includes:
- Absorption correction using spherical harmonics
- Frame scaling
- Detector area scaling
;
_oxdiff_exptl_absorpt_empirical_full_max 2.533
_oxdiff_exptl_absorpt_empirical_full_min 0.306

loop_
_space_group_symop_operation_xyz
'x, y, z'
'-x, -y, -z'

loop_
_atom_site_label
_atom_site_type_symbol
_atom_site_fract_x
_atom_site_fract_y
_atom_site_fract_z
_atom_site_U_iso_or_equiv
_atom_site_adp_type
_atom_site_occupancy
_atom_site_site_symmetry_order
_atom_site_calc_flag
_atom_site_refinement_flags_posn
_atom_site_refinement_flags_adp
_atom_site_refinement_flags_occupancy
_atom_site_disorder_assembly
_atom_site_disorder_group
O2 O 0.0231(2) 0.7685(2) 0.32997(11) 0.0791(6) Uani 1 1 d . . . . .
O1 O -0.0232(2) 0.8481(2) 0.46412(11) 0.0783(6) Uani 1 1 d . . . . .
C2 C 0.1899(4) 0.7832(3) 0.56373(16) 0.0712(8) Uani 1 1 d . . . . .
H2 H 0.097143 0.822834 0.577771 0.085 Uiso 1 1 calc R U . . .
C3 C 0.2160(3) 0.7527(3) 0.49418(15) 0.0666(7) Uani 1 1 d . . . . .
C4 C 0.3538(3) 0.6931(3) 0.47336(14) 0.0639(7) Uani 1 1 d . . . . .
C5 C 0.4589(3) 0.6667(3) 0.52305(15) 0.0662(7) Uani 1 1 d . . . . .
H5 H 0.551081 0.625348 0.509274 0.079 Uiso 1 1 calc R U . . .
C6 C 0.4361(3) 0.6976(3) 0.59157(14) 0.0631(7) Uani 1 1 d . . . . .
C7 C 0.1054(3) 0.7811(3) 0.44350(16) 0.0689(8) Uani 1 1 d . . . . .
C8 C 0.1309(3) 0.7502(3) 0.37679(16) 0.0711(8) Uani 1 1 d . . . . .
C9 C 0.2714(3) 0.6937(3) 0.35338(15) 0.0685(8) Uani 1 1 d . . . . .
C10 C 0.3843(3) 0.6665(3) 0.40089(15) 0.0647(7) Uani 1 1 d . . . . .
C11 C 0.5194(3) 0.6171(3) 0.37654(15) 0.0670(7) Uani 1 1 d . . . . .
H11 H 0.594370 0.599723 0.408694 0.080 Uiso 1 1 calc R U . . .
C12 C 0.5520(3) 0.5914(3) 0.30817(15) 0.0670(7) Uani 1 1 d . . . . .
C13 C 0.4389(4) 0.6165(3) 0.26065(16) 0.0727(8) Uani 1 1 d . . . . .
C14 C 0.3026(4) 0.6673(3) 0.28397(16) 0.0762(9) Uani 1 1 d . . . . .
H14 H 0.227810 0.684780 0.251720 0.091 Uiso 1 1 calc R U . . .
C15 C 0.4713(4) 0.5866(4) 0.18992(17) 0.0852(10) Uani 1 1 d . . . . .
H15 H 0.396985 0.604389 0.157435 0.102 Uiso 1 1 calc R U . . .
C16 C 0.6027(4) 0.5346(4) 0.16787(17) 0.0820(9) Uani 1 1 d . . . . .
H16 H 0.617531 0.516106 0.120545 0.098 Uiso 1 1 calc R U . . .
C17 C 0.7213(4) 0.5059(3) 0.21324(15) 0.0699(8) Uani 1 1 d . . . . .
C18 C 0.6952(3) 0.5397(3) 0.28446(14) 0.0656(7) Uani 1 1 d . . . . .
C19 C 0.8114(4) 0.5191(3) 0.32693(15) 0.0698(8) Uani 1 1 d . . . . .
H19 H 0.796779 0.541734 0.373620 0.084 Uiso 1 1 calc R U . . .
C20 C 0.9486(3) 0.4671(3) 0.30524(15) 0.0670(7) Uani 1 1 d . . . . .
C21 C 0.9746(4) 0.4280(3) 0.23439(14) 0.0672(7) Uani 1 1 d . . . . .
C22 C 0.8550(4) 0.4519(3) 0.19129(15) 0.0727(8) Uani 1 1 d . . . . .
H22 H 0.868084 0.429252 0.144564 0.087 Uiso 1 1 calc R U . . .
C23 C 1.1129(3) 0.3729(3) 0.21327(14) 0.0673(7) Uani 1 1 d . . . . .
C24 C 1.2270(3) 0.3558(3) 0.25939(14) 0.0656(7) Uani 1 1 d . . . . .
C25 C 1.2002(3) 0.3958(3) 0.32942(14) 0.0650(7) Uani 1 1 d . . . . .
C26 C 1.0630(4) 0.4502(3) 0.34987(15) 0.0701(8) Uani 1 1 d . . . . .
H26 H 1.046622 0.476590 0.395801 0.084 Uiso 1 1 calc R U . . .
C27 C 1.3130(3) 0.3794(3) 0.37580(15) 0.0664(7) Uani 1 1 d . . . . .
H27 H 1.293575 0.407747 0.421190 0.080 Uiso 1 1 calc R U . . .
C28 C 1.4494(3) 0.3245(3) 0.35887(14) 0.0638(7) Uani 1 1 d . . . . .
C29 C 1.4780(4) 0.2856(3) 0.28865(15) 0.0681(7) Uani 1 1 d . . . . .
C30 C 1.3688(4) 0.3027(3) 0.24212(15) 0.0695(8) Uani 1 1 d . . . . .
H30 H 1.390313 0.277415 0.196246 0.083 Uiso 1 1 calc R U . . .
C31 C 1.6229(4) 0.2314(3) 0.27030(16) 0.0755(8) Uani 1 1 d . . . . .
H31 H 1.644802 0.208522 0.224040 0.091 Uiso 1 1 calc R U . . .
C32 C 1.7276(4) 0.2121(3) 0.31610(16) 0.0764(8) Uani 1 1 d . . . . .
H32 H 1.821294 0.176611 0.301111 0.092 Uiso 1 1 calc R U . . .
C33 C 1.1362(4) 0.3297(3) 0.14069(15) 0.0750(8) Uani 1 1 d . . . . .
C34 C 1.1492(4) 0.4145(4) 0.08569(16) 0.0844(10) Uani 1 1 d . . . . .
C35 C 1.1649(4) 0.3723(5) 0.01914(18) 0.1043(14) Uani 1 1 d . . . . .
H35 H 1.171298 0.429163 -0.018301 0.125 Uiso 1 1 calc R U . . .
C36 C 1.1714(5) 0.2526(6) 0.00531(19) 0.1094(15) Uani 1 1 d . . . . .
C37 C 1.1589(5) 0.1702(5) 0.0596(2) 0.1080(13) Uani 1 1 d . . . . .
H37 H 1.161550 0.086784 0.050459 0.130 Uiso 1 1 calc R U . . .
C38 C 1.1424(4) 0.2078(4) 0.12841(16) 0.0870(10) Uani 1 1 d . . . . .
C39 C 1.1299(6) 0.1150(4) 0.1865(2) 0.1134(14) Uani 1 1 d . . . . .
H39A H 1.211253 0.108265 0.217005 0.170 Uiso 1 1 calc R U . . .
H39B H 1.129348 0.035258 0.167252 0.170 Uiso 1 1 calc R U . . .
H39C H 1.041077 0.141159 0.212878 0.170 Uiso 1 1 calc R U . . .
C40 C 1.1397(5) 0.5471(4) 0.0970(2) 0.1119(15) Uani 1 1 d . . . . .
H40A H 1.041154 0.590012 0.090819 0.168 Uiso 1 1 calc R U . . .
H40B H 1.202642 0.580880 0.063640 0.168 Uiso 1 1 calc R U . . .
H40C H 1.169067 0.557685 0.143990 0.168 Uiso 1 1 calc R U . . .
C41 C 1.1891(7) 0.2058(7) -0.0682(2) 0.166(3) Uani 1 1 d . . . . .
H41A H 1.095098 0.203707 -0.086550 0.250 Uiso 1 1 calc R U . . .
H41B H 1.247128 0.123266 -0.067367 0.250 Uiso 1 1 calc R U . . .
H41C H 1.236459 0.260554 -0.097742 0.250 Uiso 1 1 calc R U . . .
C42 C -0.1339(4) 0.7821(4) 0.47688(19) 0.0867(10) Uani 1 1 d . . . . .
H42A H -0.103830 0.713510 0.510723 0.104 Uiso 1 1 calc R U . . .
H42B H -0.159309 0.748239 0.433618 0.104 Uiso 1 1 calc R U . . .
C43 C -0.2617(4) 0.8712(4) 0.50555(19) 0.0883(10) Uani 1 1 d . . . . .
H43A H -0.287066 0.940489 0.471624 0.106 Uiso 1 1 calc R U . . .
H43B H -0.344143 0.829140 0.510643 0.106 Uiso 1 1 calc R U . . .
C44 C -0.2367(4) 0.9214(3) 0.57439(19) 0.0851(9) Uani 1 1 d . . . . .
H44A H -0.199103 0.852389 0.606739 0.102 Uiso 1 1 calc R U . . .
H44B H -0.163096 0.973052 0.568031 0.102 Uiso 1 1 calc R U . . .
C45 C -0.3679(5) 0.9955(4) 0.6060(3) 0.1089(13) Uani 1 1 d . . . . .
H45A H -0.406731 1.063473 0.574062 0.163 Uiso 1 1 calc R U . . .
H45B H -0.343728 1.027843 0.649345 0.163 Uiso 1 1 calc R U . . .
H45C H -0.439222 0.943696 0.615304 0.163 Uiso 1 1 calc R U . . .
C46 C -0.0131(4) 0.8905(4) 0.30290(18) 0.0847(10) Uani 1 1 d . . . . .
H46A H 0.070445 0.914979 0.278596 0.102 Uiso 1 1 calc R U . . .
H46B H -0.044072 0.947068 0.340654 0.102 Uiso 1 1 calc R U . . .
C47 C -0.1334(4) 0.8947(4) 0.25306(18) 0.0874(10) Uani 1 1 d . . . . .
H47A H -0.148366 0.974332 0.226951 0.105 Uiso 1 1 calc R U . . .
H47B H -0.104682 0.829770 0.219488 0.105 Uiso 1 1 calc R U . . .
C48 C -0.2730(4) 0.8782(3) 0.28764(18) 0.0820(9) Uani 1 1 d . . . . .
H48A H -0.259645 0.797132 0.312204 0.098 Uiso 1 1 calc R U . . .
H48B H -0.300684 0.941315 0.322344 0.098 Uiso 1 1 calc R U . . .
C49 C -0.3914(4) 0.8875(4) 0.2369(2) 0.0977(11) Uani 1 1 d . . . . .
H49A H -0.365151 0.824304 0.202797 0.147 Uiso 1 1 calc R U . . .
H49B H -0.406725 0.968365 0.213243 0.147 Uiso 1 1 calc R U . . .
H49C H -0.479286 0.875810 0.261503 0.147 Uiso 1 1 calc R U . . .
C1 C 0.2968(3) 0.7568(3) 0.61233(15) 0.0679(7) Uani 1 1 d . . . . .

loop_
_atom_site_aniso_label
_atom_site_aniso_U_11
_atom_site_aniso_U_22
_atom_site_aniso_U_33
_atom_site_aniso_U_23
_atom_site_aniso_U_13
_atom_site_aniso_U_12
O2 0.0755(13) 0.0913(16) 0.0719(14) -0.0002(11) -0.0229(10) -0.0169(11)
O1 0.0724(13) 0.0912(15) 0.0722(13) 0.0012(11) -0.0106(10) -0.0176(11)
C2 0.0743(18) 0.074(2) 0.0652(18) 0.0003(15) -0.0075(14) -0.0140(15)
C3 0.0729(18) 0.0691(18) 0.0593(17) 0.0032(13) -0.0111(13) -0.0166(14)
C4 0.0768(18) 0.0622(17) 0.0551(16) 0.0020(13) -0.0113(13) -0.0190(14)
C5 0.0720(17) 0.0654(18) 0.0615(17) 0.0027(13) -0.0090(13) -0.0139(14)
C6 0.0786(18) 0.0599(16) 0.0519(15) 0.0042(12) -0.0071(13) -0.0165(14)
C7 0.0681(18) 0.0691(18) 0.0702(19) 0.0070(14) -0.0106(14) -0.0155(14)
C8 0.0738(19) 0.079(2) 0.0638(18) 0.0015(15) -0.0181(14) -0.0209(15)
C9 0.0765(19) 0.0740(19) 0.0587(17) 0.0017(14) -0.0170(14) -0.0224(15)
C10 0.0772(19) 0.0621(17) 0.0568(16) 0.0030(13) -0.0144(14) -0.0177(14)
C11 0.0773(19) 0.0676(18) 0.0571(17) 0.0042(13) -0.0155(14) -0.0158(14)
C12 0.0793(19) 0.0686(18) 0.0549(16) 0.0040(13) -0.0161(14) -0.0178(14)
C13 0.078(2) 0.086(2) 0.0567(17) 0.0012(15) -0.0151(14) -0.0228(16)
C14 0.079(2) 0.096(2) 0.0583(18) 0.0035(16) -0.0213(15) -0.0258(17)
C15 0.083(2) 0.123(3) 0.0550(18) 0.0047(18) -0.0219(16) -0.032(2)
C16 0.088(2) 0.110(3) 0.0529(17) 0.0036(17) -0.0175(15) -0.031(2)
C17 0.085(2) 0.079(2) 0.0488(15) 0.0036(13) -0.0146(14) -0.0219(16)
C18 0.0807(19) 0.0659(17) 0.0517(16) 0.0013(13) -0.0123(13) -0.0167(14)
C19 0.086(2) 0.0754(19) 0.0473(15) -0.0062(13) -0.0162(14) -0.0085(15)
C20 0.083(2) 0.0672(18) 0.0503(15) -0.0009(13) -0.0133(14) -0.0121(15)
C21 0.088(2) 0.0705(18) 0.0460(15) 0.0021(13) -0.0111(14) -0.0207(15)
C22 0.089(2) 0.087(2) 0.0447(15) 0.0009(14) -0.0109(14) -0.0215(17)
C23 0.083(2) 0.0754(19) 0.0454(15) 0.0007(13) -0.0064(13) -0.0190(15)
C24 0.085(2) 0.0681(18) 0.0446(14) 0.0011(12) -0.0084(13) -0.0167(15)
C25 0.0822(19) 0.0641(17) 0.0478(15) 0.0040(12) -0.0092(13) -0.0115(14)
C26 0.088(2) 0.0745(19) 0.0470(15) -0.0073(13) -0.0144(14) -0.0098(15)
C27 0.083(2) 0.0687(18) 0.0477(15) 0.0004(13) -0.0109(13) -0.0145(15)
C28 0.0787(19) 0.0609(17) 0.0516(15) 0.0051(12) -0.0075(13) -0.0134(14)
C29 0.085(2) 0.0667(18) 0.0525(16) 0.0027(13) -0.0070(14) -0.0135(15)
C30 0.086(2) 0.0747(19) 0.0469(15) 0.0016(13) -0.0051(14) -0.0143(15)
C31 0.088(2) 0.082(2) 0.0541(17) -0.0014(14) -0.0039(15) -0.0103(17)
C32 0.079(2) 0.084(2) 0.0641(19) -0.0009(16) -0.0001(15) -0.0114(16)
C33 0.0789(19) 0.102(3) 0.0462(15) -0.0017(15) -0.0059(13) -0.0227(17)
C34 0.0758(19) 0.132(3) 0.0486(17) 0.0103(17) -0.0138(14) -0.0290(19)
C35 0.093(3) 0.169(5) 0.0483(19) 0.012(2) -0.0038(17) -0.020(3)
C36 0.098(3) 0.173(5) 0.050(2) -0.010(3) 0.0007(18) -0.005(3)
C37 0.115(3) 0.129(3) 0.077(3) -0.032(2) 0.000(2) -0.010(3)
C38 0.101(2) 0.108(3) 0.0519(18) -0.0127(18) 0.0003(16) -0.019(2)
C39 0.163(4) 0.095(3) 0.085(3) -0.017(2) 0.005(3) -0.029(3)
C40 0.132(3) 0.139(4) 0.080(2) 0.036(2) -0.044(2) -0.066(3)
C41 0.168(5) 0.251(7) 0.058(2) -0.039(3) 0.006(3) 0.025(5)
C42 0.095(2) 0.098(3) 0.074(2) 0.0039(18) -0.0138(18) -0.036(2)
C43 0.074(2) 0.110(3) 0.083(2) 0.013(2) -0.0083(17) -0.0239(19)
C44 0.090(2) 0.085(2) 0.081(2) 0.0045(18) -0.0026(18) -0.0206(18)
C45 0.109(3) 0.093(3) 0.125(4) -0.007(2) 0.020(3) -0.023(2)
C46 0.088(2) 0.100(3) 0.071(2) 0.0150(18) -0.0226(17) -0.0290(19)
C47 0.090(2) 0.106(3) 0.0645(19) 0.0049(17) -0.0196(17) -0.0129(19)
C48 0.085(2) 0.091(2) 0.071(2) -0.0040(17) -0.0105(16) -0.0158(18)
C49 0.079(2) 0.127(3) 0.089(3) -0.007(2) -0.0124(19) -0.021(2)
C1 0.0773(19) 0.0674(18) 0.0596(17) 0.0053(14) -0.0074(14) -0.0158(14)

loop_
_atom_type_symbol
_atom_type_description
_atom_type_scat_dispersion_real
_atom_type_scat_dispersion_imag
_atom_type_scat_source
C C 0.0181 0.0091 'International Tables Vol C Tables 4.2.6.8 and 6.1.1.4'
Cl Cl 0.3639 0.7018 'International Tables Vol C Tables 4.2.6.8 and 6.1.1.4'
H H 0.0000 0.0000 'International Tables Vol C Tables 4.2.6.8 and 6.1.1.4'
O O 0.0492 0.0322 'International Tables Vol C Tables 4.2.6.8 and 6.1.1.4'

loop_
_geom_angle_atom_site_label_1
_geom_angle_atom_site_label_2
_geom_angle_atom_site_label_3
_geom_angle
_geom_angle_site_symmetry_1
_geom_angle_site_symmetry_3
_geom_angle_publ_flag
C8 O2 C46 114.2(2) . . ?
C7 O1 C42 115.8(3) . . ?
C3 C2 H2 119.2 . . ?
C1 C2 H2 119.2 . . ?
C1 C2 C3 121.6(3) . . ?
C2 C3 C4 119.2(3) . . ?
C2 C3 C7 121.7(3) . . ?
C4 C3 C7 119.1(3) . . ?
C3 C4 C10 119.8(3) . . ?
C5 C4 C3 118.2(3) . . ?
C5 C4 C10 121.9(3) . . ?
C4 C5 H5 118.2 . . ?
C6 C5 C4 123.5(3) . . ?
C6 C5 H5 118.2 . . ?
C5 C6 C28 122.1(3) . 2_766 ?
C5 C6 C1 118.0(3) . . ?
C1 C6 C28 119.9(3) . 2_766 ?
O1 C7 C3 117.5(3) . . ?
C8 C7 O1 121.0(3) . . ?
C8 C7 C3 121.3(3) . . ?
O2 C8 C9 117.9(3) . . ?
C7 C8 O2 121.2(3) . . ?
C7 C8 C9 120.9(3) . . ?
C10 C9 C8 119.9(3) . . ?
C14 C9 C8 122.1(3) . . ?
C14 C9 C10 118.0(3) . . ?
C9 C10 C4 118.8(3) . . ?
C11 C10 C4 122.5(3) . . ?
C11 C10 C9 118.7(3) . . ?
C10 C11 H11 118.0 . . ?
C10 C11 C12 123.9(3) . . ?
C12 C11 H11 118.0 . . ?
C11 C12 C13 117.6(3) . . ?
C11 C12 C18 122.4(3) . . ?
C13 C12 C18 120.0(3) . . ?
C12 C13 C15 117.8(3) . . ?
C14 C13 C12 119.4(3) . . ?
C14 C13 C15 122.8(3) . . ?
C9 C14 H14 118.8 . . ?
C13 C14 C9 122.4(3) . . ?
C13 C14 H14 118.8 . . ?
C13 C15 H15 118.7 . . ?
C16 C15 C13 122.6(3) . . ?
C16 C15 H15 118.7 . . ?
C15 C16 H16 118.8 . . ?
C15 C16 C17 122.3(3) . . ?
C17 C16 H16 118.8 . . ?
C16 C17 C18 117.0(3) . . ?
C22 C17 C16 122.7(3) . . ?
C22 C17 C18 120.3(3) . . ?
C17 C18 C12 120.0(3) . . ?
C19 C18 C12 123.1(3) . . ?
C19 C18 C17 116.9(3) . . ?
C18 C19 H19 118.2 . . ?
C18 C19 C20 123.7(3) . . ?
C20 C19 H19 118.2 . . ?
C19 C20 C21 119.8(3) . . ?
C19 C20 C26 121.5(3) . . ?
C26 C20 C21 118.7(3) . . ?
C22 C21 C20 115.7(3) . . ?
C23 C21 C20 119.5(3) . . ?
C23 C21 C22 124.8(3) . . ?
C17 C22 C21 123.6(3) . . ?
C17 C22 H22 118.2 . . ?
C21 C22 H22 118.2 . . ?
C21 C23 C24 120.9(3) . . ?
C21 C23 C33 118.5(3) . . ?
C24 C23 C33 120.6(3) . . ?
C23 C24 C25 119.2(3) . . ?
C30 C24 C23 124.4(3) . . ?
C30 C24 C25 116.4(3) . . ?
C26 C25 C24 119.5(3) . . ?
C26 C25 C27 120.8(3) . . ?
C27 C25 C24 119.7(3) . . ?
C20 C26 H26 118.9 . . ?
C25 C26 C20 122.2(3) . . ?
C25 C26 H26 118.9 . . ?
C25 C27 H27 118.4 . . ?
C28 C27 C25 123.3(3) . . ?
C28 C27 H27 118.4 . . ?
C27 C28 C6 122.7(3) . 2_766 ?
C27 C28 C29 117.6(3) . . ?
C29 C28 C6 119.7(3) . 2_766 ?
C30 C29 C28 119.9(3) . . ?
C30 C29 C31 122.6(3) . . ?
C31 C29 C28 117.4(3) . . ?
C24 C30 H30 118.4 . . ?
C29 C30 C24 123.1(3) . . ?
C29 C30 H30 118.4 . . ?
C29 C31 H31 118.8 . . ?
C32 C31 C29 122.4(3) . . ?
C32 C31 H31 118.8 . . ?
C31 C32 H32 118.8 . . ?
C31 C32 C1 122.4(3) . 2_766 ?
C1 C32 H32 118.8 2_766 . ?
C34 C33 C23 119.7(3) . . ?
C38 C33 C23 119.7(3) . . ?
C38 C33 C34 120.6(3) . . ?
C33 C34 C40 121.9(3) . . ?
C35 C34 C33 118.1(4) . . ?
C35 C34 C40 119.9(4) . . ?
C34 C35 H35 118.7 . . ?
C36 C35 C34 122.7(4) . . ?
C36 C35 H35 118.7 . . ?
C35 C36 C37 118.7(4) . . ?
C35 C36 C41 122.7(5) . . ?
C37 C36 C41 118.6(6) . . ?
C36 C37 H37 119.4 . . ?
C36 C37 C38 121.2(4) . . ?
C38 C37 H37 119.4 . . ?
C33 C38 C37 118.7(4) . . ?
C33 C38 C39 121.6(3) . . ?
C37 C38 C39 119.7(4) . . ?
C38 C39 H39A 109.5 . . ?
C38 C39 H39B 109.5 . . ?
C38 C39 H39C 109.5 . . ?
H39A C39 H39B 109.5 . . ?
H39A C39 H39C 109.5 . . ?
H39B C39 H39C 109.5 . . ?
C34 C40 H40A 109.5 . . ?
C34 C40 H40B 109.5 . . ?
C34 C40 H40C 109.5 . . ?
H40A C40 H40B 109.5 . . ?
H40A C40 H40C 109.5 . . ?
H40B C40 H40C 109.5 . . ?
C36 C41 H41A 109.5 . . ?
C36 C41 H41B 109.5 . . ?
C36 C41 H41C 109.5 . . ?
H41A C41 H41B 109.5 . . ?
H41A C41 H41C 109.5 . . ?
H41B C41 H41C 109.5 . . ?
O1 C42 H42A 110.3 . . ?
O1 C42 H42B 110.3 . . ?
O1 C42 C43 107.1(3) . . ?
H42A C42 H42B 108.6 . . ?
C43 C42 H42A 110.3 . . ?
C43 C42 H42B 110.3 . . ?
C42 C43 H43A 108.7 . . ?
C42 C43 H43B 108.7 . . ?
H43A C43 H43B 107.6 . . ?
C44 C43 C42 114.3(3) . . ?
C44 C43 H43A 108.7 . . ?
C44 C43 H43B 108.7 . . ?
C43 C44 H44A 108.8 . . ?
C43 C44 H44B 108.8 . . ?
H44A C44 H44B 107.7 . . ?
C45 C44 C43 113.6(3) . . ?
C45 C44 H44A 108.8 . . ?
C45 C44 H44B 108.8 . . ?
C44 C45 H45A 109.5 . . ?
C44 C45 H45B 109.5 . . ?
C44 C45 H45C 109.5 . . ?
H45A C45 H45B 109.5 . . ?
H45A C45 H45C 109.5 . . ?
H45B C45 H45C 109.5 . . ?
O2 C46 H46A 110.3 . . ?
O2 C46 H46B 110.3 . . ?
O2 C46 C47 107.3(3) . . ?
H46A C46 H46B 108.5 . . ?
C47 C46 H46A 110.3 . . ?
C47 C46 H46B 110.3 . . ?
C46 C47 H47A 108.8 . . ?
C46 C47 H47B 108.8 . . ?
H47A C47 H47B 107.7 . . ?
C48 C47 C46 113.9(3) . . ?
C48 C47 H47A 108.8 . . ?
C48 C47 H47B 108.8 . . ?
C47 C48 H48A 109.1 . . ?
C47 C48 H48B 109.1 . . ?
H48A C48 H48B 107.9 . . ?
C49 C48 C47 112.4(3) . . ?
C49 C48 H48A 109.1 . . ?
C49 C48 H48B 109.1 . . ?
C48 C49 H49A 109.5 . . ?
C48 C49 H49B 109.5 . . ?
C48 C49 H49C 109.5 . . ?
H49A C49 H49B 109.5 . . ?
H49A C49 H49C 109.5 . . ?
H49B C49 H49C 109.5 . . ?
C2 C1 C6 119.4(3) . . ?
C2 C1 C32 122.4(3) . 2_766 ?
C6 C1 C32 118.1(3) . 2_766 ?

loop_
_geom_bond_atom_site_label_1
_geom_bond_atom_site_label_2
_geom_bond_distance
_geom_bond_site_symmetry_2
_geom_bond_publ_flag
O2 C8 1.373(4) . ?
O2 C46 1.418(4) . ?
O1 C7 1.370(4) . ?
O1 C42 1.408(4) . ?
C2 H2 0.9500 . ?
C2 C3 1.409(4) . ?
C2 C1 1.391(4) . ?
C3 C4 1.413(4) . ?
C3 C7 1.445(4) . ?
C4 C5 1.394(4) . ?
C4 C10 1.459(4) . ?
C5 H5 0.9500 . ?
C5 C6 1.388(4) . ?
C6 C28 1.456(4) 2_766 ?
C6 C1 1.423(4) . ?
C7 C8 1.357(4) . ?
C8 C9 1.440(5) . ?
C9 C10 1.420(4) . ?
C9 C14 1.402(5) . ?
C10 C11 1.381(4) . ?
C11 H11 0.9500 . ?
C11 C12 1.383(4) . ?
C12 C13 1.420(4) . ?
C12 C18 1.450(4) . ?
C13 C14 1.388(5) . ?
C13 C15 1.437(5) . ?
C14 H14 0.9500 . ?
C15 H15 0.9500 . ?
C15 C16 1.345(5) . ?
C16 H16 0.9500 . ?
C16 C17 1.434(4) . ?
C17 C18 1.450(4) . ?
C17 C22 1.369(5) . ?
C18 C19 1.380(4) . ?
C19 H19 0.9500 . ?
C19 C20 1.389(4) . ?
C20 C21 1.460(4) . ?
C20 C26 1.394(4) . ?
C21 C22 1.413(4) . ?
C21 C23 1.405(4) . ?
C22 H22 0.9500 . ?
C23 C24 1.409(4) . ?
C23 C33 1.505(4) . ?
C24 C25 1.449(4) . ?
C24 C30 1.409(4) . ?
C25 C26 1.389(4) . ?
C25 C27 1.404(4) . ?
C26 H26 0.9500 . ?
C27 H27 0.9500 . ?
C27 C28 1.367(4) . ?
C28 C29 1.450(4) . ?
C29 C30 1.380(4) . ?
C29 C31 1.443(5) . ?
C30 H30 0.9500 . ?
C31 H31 0.9500 . ?
C31 C32 1.337(4) . ?
C32 H32 0.9500 . ?
C32 C1 1.447(4) 2_766 ?
C33 C34 1.411(5) . ?
C33 C38 1.380(5) . ?
C34 C35 1.388(5) . ?
C34 C40 1.489(6) . ?
C35 H35 0.9500 . ?
C35 C36 1.363(7) . ?
C36 C37 1.382(7) . ?
C36 C41 1.534(6) . ?
C37 H37 0.9500 . ?
C37 C38 1.412(5) . ?
C38 C39 1.512(6) . ?
C39 H39A 0.9800 . ?
C39 H39B 0.9800 . ?
C39 H39C 0.9800 . ?
C40 H40A 0.9800 . ?
C40 H40B 0.9800 . ?
C40 H40C 0.9800 . ?
C41 H41A 0.9800 . ?
C41 H41B 0.9800 . ?
C41 H41C 0.9800 . ?
C42 H42A 0.9900 . ?
C42 H42B 0.9900 . ?
C42 C43 1.528(5) . ?
C43 H43A 0.9900 . ?
C43 H43B 0.9900 . ?
C43 C44 1.513(5) . ?
C44 H44A 0.9900 . ?
C44 H44B 0.9900 . ?
C44 C45 1.495(5) . ?
C45 H45A 0.9800 . ?
C45 H45B 0.9800 . ?
C45 H45C 0.9800 . ?
C46 H46A 0.9900 . ?
C46 H46B 0.9900 . ?
C46 C47 1.516(5) . ?
C47 H47A 0.9900 . ?
C47 H47B 0.9900 . ?
C47 C48 1.511(5) . ?
C48 H48A 0.9900 . ?
C48 H48B 0.9900 . ?
C48 C49 1.508(5) . ?
C49 H49A 0.9800 . ?
C49 H49B 0.9800 . ?
C49 H49C 0.9800 . ?

loop_
_geom_torsion_atom_site_label_1
_geom_torsion_atom_site_label_2
_geom_torsion_atom_site_label_3
_geom_torsion_atom_site_label_4
_geom_torsion
_geom_torsion_site_symmetry_1
_geom_torsion_site_symmetry_2
_geom_torsion_site_symmetry_3
_geom_torsion_site_symmetry_4
_geom_torsion_publ_flag
O2 C8 C9 C10 -176.3(3) . . . . ?
O2 C8 C9 C14 5.5(5) . . . . ?
O2 C46 C47 C48 69.1(4) . . . . ?
O1 C7 C8 O2 -10.0(5) . . . . ?
O1 C7 C8 C9 171.9(3) . . . . ?
O1 C42 C43 C44 -63.9(4) . . . . ?
C2 C3 C4 C5 0.1(4) . . . . ?
C2 C3 C4 C10 -176.8(3) . . . . ?
C2 C3 C7 O1 5.3(4) . . . . ?
C2 C3 C7 C8 -179.3(3) . . . . ?
C3 C2 C1 C6 0.1(5) . . . . ?
C3 C2 C1 C32 179.7(3) . . . 2_766 ?
C3 C4 C5 C6 -1.1(4) . . . . ?
C3 C4 C10 C9 -4.4(4) . . . . ?
C3 C4 C10 C11 174.9(3) . . . . ?
C3 C7 C8 O2 174.8(3) . . . . ?
C3 C7 C8 C9 -3.3(5) . . . . ?
C4 C3 C7 O1 -174.5(3) . . . . ?
C4 C3 C7 C8 0.9(5) . . . . ?
C4 C5 C6 C28 -176.1(3) . . . 2_766 ?
C4 C5 C6 C1 1.6(4) . . . . ?
C4 C10 C11 C12 -179.7(3) . . . . ?
C5 C4 C10 C9 178.8(3) . . . . ?
C5 C4 C10 C11 -1.9(4) . . . . ?
C5 C6 C1 C2 -1.0(4) . . . . ?
C5 C6 C1 C32 179.4(3) . . . 2_766 ?
C6 C28 C29 C30 177.8(3) 2_766 . . . ?
C6 C28 C29 C31 -3.0(4) 2_766 . . . ?
C7 O1 C42 C43 174.7(3) . . . . ?
C7 C3 C4 C5 179.9(3) . . . . ?
C7 C3 C4 C10 3.0(4) . . . . ?
C7 C8 C9 C10 1.9(5) . . . . ?
C7 C8 C9 C14 -176.3(3) . . . . ?
C8 O2 C46 C47 -179.5(3) . . . . ?
C8 C9 C10 C4 2.0(4) . . . . ?
C8 C9 C10 C11 -177.3(3) . . . . ?
C8 C9 C14 C13 177.9(3) . . . . ?
C9 C10 C11 C12 -0.4(5) . . . . ?
C10 C4 C5 C6 175.8(3) . . . . ?
C10 C9 C14 C13 -0.3(5) . . . . ?
C10 C11 C12 C13 -0.7(5) . . . . ?
C10 C11 C12 C18 179.9(3) . . . . ?
C11 C12 C13 C14 1.3(5) . . . . ?
C11 C12 C13 C15 -178.2(3) . . . . ?
C11 C12 C18 C17 175.3(3) . . . . ?
C11 C12 C18 C19 -4.2(5) . . . . ?
C12 C13 C14 C9 -0.8(5) . . . . ?
C12 C13 C15 C16 1.2(5) . . . . ?
C12 C18 C19 C20 178.5(3) . . . . ?
C13 C12 C18 C17 -4.1(4) . . . . ?
C13 C12 C18 C19 176.5(3) . . . . ?
C13 C15 C16 C17 -0.7(6) . . . . ?
C14 C9 C10 C4 -179.8(3) . . . . ?
C14 C9 C10 C11 0.9(4) . . . . ?
C14 C13 C15 C16 -178.3(3) . . . . ?
C15 C13 C14 C9 178.6(3) . . . . ?
C15 C16 C17 C18 -2.2(5) . . . . ?
C15 C16 C17 C22 179.4(3) . . . . ?
C16 C17 C18 C12 4.5(4) . . . . ?
C16 C17 C18 C19 -176.0(3) . . . . ?
C16 C17 C22 C21 177.0(3) . . . . ?
C17 C18 C19 C20 -0.9(5) . . . . ?
C18 C12 C13 C14 -179.3(3) . . . . ?
C18 C12 C13 C15 1.2(5) . . . . ?
C18 C17 C22 C21 -1.4(5) . . . . ?
C18 C19 C20 C21 -1.7(5) . . . . ?
C18 C19 C20 C26 178.9(3) . . . . ?
C19 C20 C21 C22 2.7(4) . . . . ?
C19 C20 C21 C23 -178.5(3) . . . . ?
C19 C20 C26 C25 178.5(3) . . . . ?
C20 C21 C22 C17 -1.2(5) . . . . ?
C20 C21 C23 C24 -0.5(4) . . . . ?
C20 C21 C23 C33 178.0(3) . . . . ?
C21 C20 C26 C25 -0.9(5) . . . . ?
C21 C23 C24 C25 0.0(4) . . . . ?
C21 C23 C24 C30 -179.2(3) . . . . ?
C21 C23 C33 C34 80.1(4) . . . . ?
C21 C23 C33 C38 -98.9(4) . . . . ?
C22 C17 C18 C12 -177.0(3) . . . . ?
C22 C17 C18 C19 2.4(5) . . . . ?
C22 C21 C23 C24 178.2(3) . . . . ?
C22 C21 C23 C33 -3.3(5) . . . . ?
C23 C21 C22 C17 -179.9(3) . . . . ?
C23 C24 C25 C26 0.1(4) . . . . ?
C23 C24 C25 C27 -179.9(3) . . . . ?
C23 C24 C30 C29 -179.1(3) . . . . ?
C23 C33 C34 C35 -177.4(3) . . . . ?
C23 C33 C34 C40 -0.3(5) . . . . ?
C23 C33 C38 C37 177.6(3) . . . . ?
C23 C33 C38 C39 -1.5(6) . . . . ?
C24 C23 C33 C34 -101.4(4) . . . . ?
C24 C23 C33 C38 79.6(4) . . . . ?
C24 C25 C26 C20 0.4(5) . . . . ?
C24 C25 C27 C28 -1.3(5) . . . . ?
C25 C24 C30 C29 1.6(5) . . . . ?
C25 C27 C28 C6 -176.8(3) . . . 2_766 ?
C25 C27 C28 C29 2.1(4) . . . . ?
C26 C20 C21 C22 -177.8(3) . . . . ?
C26 C20 C21 C23 0.9(4) . . . . ?
C26 C25 C27 C28 178.8(3) . . . . ?
C27 C25 C26 C20 -179.6(3) . . . . ?
C27 C28 C29 C30 -1.1(4) . . . . ?
C27 C28 C29 C31 178.0(3) . . . . ?
C28 C6 C1 C2 176.7(3) 2_766 . . . ?
C28 C6 C1 C32 -2.9(4) 2_766 . . 2_766 ?
C28 C29 C30 C24 -0.8(5) . . . . ?
C28 C29 C31 C32 2.7(5) . . . . ?
C29 C31 C32 C1 0.5(5) . . . 2_766 ?
C30 C24 C25 C26 179.4(3) . . . . ?
C30 C24 C25 C27 -0.6(4) . . . . ?
C30 C29 C31 C32 -178.2(3) . . . . ?
C31 C29 C30 C24 -179.9(3) . . . . ?
C33 C23 C24 C25 -178.5(3) . . . . ?
C33 C23 C24 C30 2.3(5) . . . . ?
C33 C34 C35 C36 -1.5(6) . . . . ?
C34 C33 C38 C37 -1.3(5) . . . . ?
C34 C33 C38 C39 179.5(4) . . . . ?
C34 C35 C36 C37 1.4(7) . . . . ?
C34 C35 C36 C41 -179.8(4) . . . . ?
C35 C36 C37 C38 -1.2(7) . . . . ?
C36 C37 C38 C33 1.2(6) . . . . ?
C36 C37 C38 C39 -179.7(4) . . . . ?
C38 C33 C34 C35 1.5(5) . . . . ?
C38 C33 C34 C40 178.6(4) . . . . ?
C40 C34 C35 C36 -178.7(4) . . . . ?
C41 C36 C37 C38 180.0(4) . . . . ?
C42 O1 C7 C3 -103.3(3) . . . . ?
C42 O1 C7 C8 81.3(4) . . . . ?
C42 C43 C44 C45 -172.5(3) . . . . ?
C46 O2 C8 C7 80.1(4) . . . . ?
C46 O2 C8 C9 -101.7(3) . . . . ?
C46 C47 C48 C49 177.9(3) . . . . ?
C1 C2 C3 C4 0.4(5) . . . . ?
C1 C2 C3 C7 -179.4(3) . . . . ?

loop_
_platon_squeeze_void_nr
_platon_squeeze_void_average_x
_platon_squeeze_void_average_y
_platon_squeeze_void_average_z
_platon_squeeze_void_volume
_platon_squeeze_void_count_electrons
_platon_squeeze_void_content
1 0.032 0.983 0.000 371 131 '2 CHCl3'
